data_1570655
loop_
_publ_author_name
'Ort&#xed;n-Rubio, Borja'
'Rostoll-Berenguer, Jaume'
'Vila, Carlos'
'Proserpio, Davide M.'
'Guillerm, Vincent'
'Juanhuix, Judith'
'Imaz, Inhar'
'Maspoch, Daniel'

_publ_section_title
;
 Net-clipping as a top-down approach for the prediction of topologies of
 MOFs built from reduced-symmetry linkers.
;
_journal_issue 45
_journal_name_full 'Chemical science'
_journal_page_first 12984
_journal_page_last 12994
_journal_paper_doi 10.1039/d3sc04406h
_journal_volume 14
_journal_year 2023
_chemical_formula_structural icn2
_chemical_formula_sum S
_space_group_IT_number 20
_space_group_name_Hall 'C 2c 2'
_space_group_name_H-M_alt 'C 2 2 21'
_symmetry_Int_Tables_number 20
_symmetry_space_group_name_H-M 'C 2 2 21'
_audit_creation_date 2023-08-20
_audit_creation_method ToposPro
_cell_angle_alpha 90
_cell_angle_beta 90
_cell_angle_gamma 90
_cell_formula_units_Z 24
_cell_length_a 3.63202
_cell_length_b 3.32551
_cell_length_c 2.5554
_cell_volume 30.865
_refine_ls_R_factor_all 0
_cod_data_source_file d3sc04406h1.cif
_cod_data_source_block 2-TOPOS_icn2
_cod_original_cell_volume 30.86493
_cod_database_code 1570655

loop_
_space_group_symop_id
_space_group_symop_operation_xyz
1 x,y,z
2 -x,-y,1/2+z
3 x,-y,-z
4 -x,y,1/2-z
5 1/2+x,1/2+y,z
6 1/2-x,1/2-y,1/2+z
7 1/2+x,1/2-y,-z
8 1/2-x,1/2+y,1/2-z

loop_
_atom_site_label
_atom_site_type_symbol
_atom_site_symmetry_multiplicity
_atom_site_fract_x
_atom_site_fract_y
_atom_site_fract_z
_atom_site_occupancy
S1 S 8 0.13170 0.02967 0.19162 1.0000
S2 S 8 0.50295 0.14370 0.05421 1.0000
S3 S 8 0.16994 0.32410 0.25339 1.0000

loop_
_topol_atom.id
_topol_atom.node_id
_topol_atom.atom_label
_topol_atom.element_symbol
1 1 S1 S
2 2 S2 S
3 3 S3 S

loop_
_topol_node.id
_topol_node.label
1 S1
2 S2
3 S3

loop_
_topol_link.node_id_1
_topol_link.node_id_2
_topol_link.distance
_topol_link.symop_id_1
_topol_link.translation_1_x
_topol_link.translation_1_y
_topol_link.translation_1_z
_topol_link.symop_id_2
_topol_link.translation_2_x
_topol_link.translation_2_y
_topol_link.translation_2_z
_topol_link.type
_topol_link.multiplicity
_topol_link.voronoi_solid_angle
1 1 0.9990 1 0 0 0 3 0 0 0 v 4 0.00
1 3 1.0014 1 0 0 0 1 0 0 0 v 8 0.00
1 1 1.0021 1 0 0 0 4 0 0 0 v 4 0.00
1 3 1.0031 1 0 0 0 8 0 -1 0 v 8 0.00
2 2 0.9951 1 0 0 0 3 0 0 0 v 4 0.00
2 3 0.9983 1 0 0 0 6 0 0 -1 v 8 0.00
2 3 0.9986 1 0 0 0 7 0 0 0 v 8 0.00
2 2 1.0009 1 0 0 0 4 1 0 0 v 4 0.00
